data_7150864
loop_
_publ_author_name
'Boyd, Derek R.'
'Sharma, Narain D.'
'Harrison, John S.'
'Malone, John. F.'
'McRoberts, W. Colin'
'Hamilton, John T. G.'
'Harper, David B.'

_publ_section_title
;
 Enzyme-catalysed synthesis and reactions of benzene oxide/oxepine
 derivatives of methyl benzoates
;
_journal_issue 7
_journal_name_full 'Organic &amp;  Biomolecular Chemistry'
_journal_page_first 1251
_journal_page_last 1259
_journal_paper_doi 10.1039/b718375e
_journal_volume 6
_journal_year 2008
_chemical_formula_moiety 'C17 H12 F3 N3 O5'
_chemical_formula_sum 'C17 H12 F3 N3 O5'
_chemical_formula_weight 395.30
_chemical_name_systematic
;
?
;
_space_group_IT_number 14
_symmetry_cell_setting monoclinic
_symmetry_space_group_name_Hall '-P 2ybc'
_symmetry_space_group_name_H-M 'P 1 21/c 1'
_atom_sites_solution_hydrogens difmap
_atom_sites_solution_primary direct
_atom_sites_solution_secondary difmap
_audit_creation_method SHELXL-97
_cell_angle_alpha 90.00
_cell_angle_beta 90.310(11)
_cell_angle_gamma 90.00
_cell_formula_units_Z 4
_cell_length_a 10.584(3)
_cell_length_b 10.448(3)
_cell_length_c 14.677(4)
_cell_measurement_temperature 150(2)
_cell_volume 1623.0(8)
_computing_cell_refinement 'Bruker SAINT'
_computing_data_collection 'Bruker SMART'
_computing_data_reduction 'Bruker SHELXTL'
_computing_molecular_graphics 'Bruker SHELXTL'
_computing_publication_material 'SHELXL-97 (Sheldrick, 1997)'
_computing_structure_refinement 'SHELXL-97 (Sheldrick, 1997)'
_computing_structure_solution 'SHELXS-97 (Sheldrick, 1990)'
_diffrn_ambient_temperature 150(2)
_diffrn_measured_fraction_theta_full 0.828
_diffrn_measured_fraction_theta_max 0.828
_diffrn_measurement_device_type 'Bruker SMART CCD area detector'
_diffrn_measurement_method 'phi and omega scans'
_diffrn_radiation_monochromator graphite
_diffrn_radiation_source 'fine-focus sealed tube'
_diffrn_radiation_type MoK\a
_diffrn_radiation_wavelength 0.71073
_diffrn_reflns_av_R_equivalents 0.0460
_diffrn_reflns_av_sigmaI/netI 0.0451
_diffrn_reflns_limit_h_max 12
_diffrn_reflns_limit_h_min -5
_diffrn_reflns_limit_k_max 12
_diffrn_reflns_limit_k_min -13
_diffrn_reflns_limit_l_max 18
_diffrn_reflns_limit_l_min -8
_diffrn_reflns_number 4219
_diffrn_reflns_theta_full 25.00
_diffrn_reflns_theta_max 25.00
_diffrn_reflns_theta_min 2.39
_exptl_absorpt_coefficient_mu 0.143
_exptl_absorpt_correction_T_max 0.9915
_exptl_absorpt_correction_T_min 0.9373
_exptl_absorpt_correction_type empirical
_exptl_absorpt_process_details 'Bruker SADABS'
_exptl_crystal_colour colourless
_exptl_crystal_density_diffrn 1.618
_exptl_crystal_density_method 'not measured'
_exptl_crystal_description 'large blocks'
_exptl_crystal_F_000 808
_exptl_crystal_size_max 0.48
_exptl_crystal_size_mid 0.28
_exptl_crystal_size_min 0.28
_refine_diff_density_max 0.419
_refine_diff_density_min -0.668
_refine_diff_density_rms 0.085
_refine_ls_extinction_method none
_refine_ls_goodness_of_fit_ref 1.137
_refine_ls_hydrogen_treatment constr
_refine_ls_matrix_type full
_refine_ls_number_parameters 254
_refine_ls_number_reflns 2371
_refine_ls_number_restraints 0
_refine_ls_restrained_S_all 1.137
_refine_ls_R_factor_all 0.0851
_refine_ls_R_factor_gt 0.0719
_refine_ls_shift/su_max 0.000
_refine_ls_shift/su_mean 0.000
_refine_ls_structure_factor_coef Fsqd
_refine_ls_weighting_details 'calc w=1/[\s^2^(Fo^2^)+(0.1413P)^2^+1.2930P] where P=(Fo^2^+2Fc^2^)/3'
_refine_ls_weighting_scheme calc
_refine_ls_wR_factor_gt 0.2173
_refine_ls_wR_factor_ref 0.2330
_reflns_number_gt 1828
_reflns_number_total 2371
_reflns_threshold_expression >2sigma(I)
_cod_data_source_file b718375e.txt
_cod_data_source_block 8
_cod_original_cell_volume 1623.1(8)
_cod_original_sg_symbol_H-M P2(1)/c
_cod_database_code 7150864

loop_
_symmetry_equiv_pos_as_xyz
'x, y, z'
'-x, y+1/2, -z+1/2'
'-x, -y, -z'
'x, -y-1/2, z-1/2'

loop_
_atom_site_label
_atom_site_type_symbol
_atom_site_fract_x
_atom_site_fract_y
_atom_site_fract_z
_atom_site_U_iso_or_equiv
_atom_site_adp_type
_atom_site_occupancy
_atom_site_symmetry_multiplicity
_atom_site_calc_flag
_atom_site_refinement_flags
_atom_site_disorder_assembly
_atom_site_disorder_group
O1 O 1.0475(3) 1.1960(3) 0.9520(2) 0.0331(10) Uani 1 1 d . . .
C1 C 0.9696(4) 1.1875(3) 1.1133(3) 0.0262(13) Uani 1 1 d . . .
N2 N 0.9069(4) 1.3021(3) 1.1551(2) 0.0229(12) Uani 1 1 d . . .
C3 C 0.8268(5) 1.2919(3) 1.2292(3) 0.0272(15) Uani 1 1 d . . .
O4 O 0.8452(3) 1.2328(3) 1.29884(19) 0.0342(10) Uani 1 1 d . . .
N4 N 0.7229(4) 1.3684(3) 1.2096(3) 0.0258(12) Uani 1 1 d . . .
C5 C 0.7241(5) 1.4119(3) 1.1206(3) 0.0238(13) Uani 1 1 d . . .
O5 O 0.6447(3) 1.4713(3) 1.0802(2) 0.0430(11) Uani 1 1 d . . .
N6 N 0.8428(4) 1.3771(3) 1.0856(2) 0.0232(12) Uani 1 1 d . . .
C7 C 0.8468(4) 1.3129(3) 0.9930(3) 0.0293(14) Uani 1 1 d . . .
H7 H 0.7957 1.3604 0.9465 0.035 Uiso 1 1 calc R . .
C8 C 0.9863(4) 1.3156(3) 0.9717(3) 0.0295(14) Uani 1 1 d . . .
H8 H 1.0227 1.3958 0.9455 0.035 Uiso 1 1 calc R . .
C9 C 1.0594(4) 1.2469(3) 1.0417(3) 0.0270(14) Uani 1 1 d . . .
C10 C 0.8664(5) 1.1104(3) 1.0660(3) 0.0305(13) Uani 1 1 d . . .
H10 H 0.8498 1.0230 1.0791 0.037 Uiso 1 1 calc R . .
C11 C 0.8018(4) 1.1773(3) 1.0046(3) 0.0285(13) Uani 1 1 d . . .
H11 H 0.7331 1.1425 0.9709 0.034 Uiso 1 1 calc R . .
C12 C 1.0422(4) 1.1069(3) 1.1834(3) 0.0270(13) Uani 1 1 d . . .
F1 F 1.1223(3) 1.0319(2) 1.13757(18) 0.0380(9) Uani 1 1 d . . .
F2 F 0.9687(3) 1.0287(2) 1.23161(18) 0.0394(9) Uani 1 1 d . . .
F3 F 1.1100(3) 1.1763(2) 1.24166(16) 0.0392(9) Uani 1 1 d . . .
C13 C 1.1905(5) 1.2886(4) 1.0692(3) 0.0317(14) Uani 1 1 d . . .
O2 O 1.2835(4) 1.2324(3) 1.0494(3) 0.0479(12) Uani 1 1 d . . .
O3 O 1.1870(3) 1.3929(3) 1.1198(2) 0.0363(10) Uani 1 1 d . . .
C14 C 1.3086(5) 1.4348(5) 1.1564(4) 0.0475(17) Uani 1 1 d . . .
H14A H 1.3668 1.4516 1.1060 0.071 Uiso 1 1 calc R . .
H14B H 1.3438 1.3676 1.1956 0.071 Uiso 1 1 calc R . .
H14C H 1.2969 1.5132 1.1920 0.071 Uiso 1 1 calc R . .
C15 C 0.6228(5) 1.3895(3) 1.2730(3) 0.0293(17) Uani 1 1 d . . .
C16 C 0.5625(5) 1.2850(4) 1.3121(4) 0.0313(17) Uani 1 1 d . . .
H16 H 0.5854 1.2005 1.2948 0.038 Uiso 1 1 calc R . .
C17 C 0.4697(6) 1.3041(4) 1.3761(4) 0.0378(18) Uani 1 1 d . . .
H17 H 0.4294 1.2325 1.4032 0.045 Uiso 1 1 calc R . .
C18 C 0.4343(5) 1.4276(4) 1.4012(3) 0.0371(15) Uani 1 1 d . . .
H18 H 0.3698 1.4410 1.4450 0.044 Uiso 1 1 calc R . .
C19 C 0.4955(6) 1.5313(4) 1.3608(4) 0.0373(18) Uani 1 1 d . . .
H19 H 0.4727 1.6159 1.3777 0.045 Uiso 1 1 calc R . .
C20 C 0.5880(6) 1.5129(4) 1.2972(4) 0.0332(17) Uani 1 1 d . . .
H20 H 0.6282 1.5844 1.2698 0.040 Uiso 1 1 calc R . .

loop_
_atom_site_aniso_label
_atom_site_aniso_U_11
_atom_site_aniso_U_22
_atom_site_aniso_U_33
_atom_site_aniso_U_23
_atom_site_aniso_U_13
_atom_site_aniso_U_12
O1 0.038(2) 0.0405(14) 0.0204(16) -0.0071(11) -0.0023(18) 0.0086(13)
C1 0.028(3) 0.0297(17) 0.020(2) -0.0022(14) -0.005(3) 0.0048(15)
N2 0.023(3) 0.0335(15) 0.012(2) 0.0005(12) 0.003(2) 0.0056(13)
C3 0.026(3) 0.0306(17) 0.025(3) 0.0010(15) -0.007(3) -0.0029(16)
O4 0.034(2) 0.0501(16) 0.0187(16) 0.0055(12) -0.0024(19) 0.0076(13)
N4 0.023(3) 0.0403(17) 0.014(2) -0.0025(14) 0.003(2) 0.0061(15)
C5 0.024(3) 0.0315(17) 0.016(2) 0.0034(14) 0.007(3) -0.0008(16)
O5 0.044(3) 0.0576(18) 0.0277(18) 0.0063(13) -0.005(2) 0.0209(15)
N6 0.023(3) 0.0351(15) 0.0114(19) 0.0006(12) 0.005(2) 0.0042(14)
C7 0.034(3) 0.0371(19) 0.017(2) -0.0007(14) -0.006(3) 0.0028(16)
C8 0.033(4) 0.0352(18) 0.020(2) -0.0020(14) -0.001(3) 0.0013(17)
C9 0.033(3) 0.0298(17) 0.018(2) -0.0032(14) 0.000(3) 0.0002(16)
C10 0.035(3) 0.0321(17) 0.024(2) -0.0051(15) -0.003(3) -0.0003(16)
C11 0.027(3) 0.0374(18) 0.021(2) -0.0057(15) -0.001(3) -0.0013(16)
C12 0.025(3) 0.0341(18) 0.022(2) 0.0016(15) 0.001(3) 0.0065(17)
F1 0.035(2) 0.0467(13) 0.0321(15) -0.0013(10) -0.0021(17) 0.0158(11)
F2 0.041(2) 0.0447(13) 0.0329(16) 0.0145(10) 0.0000(18) 0.0020(11)
F3 0.039(2) 0.0502(13) 0.0280(14) -0.0011(10) -0.0144(16) 0.0049(11)
C13 0.029(4) 0.0390(19) 0.027(3) 0.0039(17) 0.001(3) 0.0019(19)
O2 0.026(3) 0.064(2) 0.054(3) -0.0106(17) 0.007(2) 0.0042(18)
O3 0.032(2) 0.0431(15) 0.0342(18) -0.0059(12) -0.0097(19) -0.0017(12)
C14 0.040(4) 0.055(2) 0.047(3) 0.000(2) -0.020(3) -0.007(2)
C15 0.033(4) 0.0318(17) 0.022(3) -0.0018(15) -0.010(3) 0.0018(17)
C16 0.030(4) 0.039(2) 0.024(3) -0.0034(16) -0.002(3) 0.0027(18)
C17 0.036(4) 0.048(2) 0.029(3) 0.0020(19) -0.004(4) -0.001(2)
C18 0.026(4) 0.061(3) 0.024(2) -0.0008(19) 0.000(3) 0.007(2)
C19 0.040(4) 0.044(2) 0.027(3) -0.0050(18) -0.001(4) 0.011(2)
C20 0.036(4) 0.0349(19) 0.029(3) 0.0013(17) -0.007(3) 0.0011(19)

loop_
_atom_type_symbol
_atom_type_description
_atom_type_scat_dispersion_real
_atom_type_scat_dispersion_imag
_atom_type_scat_source
C C 0.0033 0.0016 'International Tables Vol C Tables 4.2.6.8 and 6.1.1.4'
H H 0.0000 0.0000 'International Tables Vol C Tables 4.2.6.8 and 6.1.1.4'
N N 0.0061 0.0033 'International Tables Vol C Tables 4.2.6.8 and 6.1.1.4'
O O 0.0106 0.0060 'International Tables Vol C Tables 4.2.6.8 and 6.1.1.4'
F F 0.0171 0.0103 'International Tables Vol C Tables 4.2.6.8 and 6.1.1.4'

loop_
_geom_angle_atom_site_label_1
_geom_angle_atom_site_label_2
_geom_angle_atom_site_label_3
_geom_angle
_geom_angle_site_symmetry_1
_geom_angle_site_symmetry_3
_geom_angle_publ_flag
C9 O1 C8 61.8(2) . . ?
N2 C1 C10 106.9(3) . . ?
N2 C1 C12 112.6(3) . . ?
C10 C1 C12 111.8(3) . . ?
N2 C1 C9 103.4(3) . . ?
C10 C1 C9 110.1(3) . . ?
C12 C1 C9 111.6(3) . . ?
C3 N2 N6 107.9(3) . . ?
C3 N2 C1 122.2(3) . . ?
N6 N2 C1 110.5(3) . . ?
O4 C3 N2 127.3(4) . . ?
O4 C3 N4 126.3(5) . . ?
N2 C3 N4 106.3(4) . . ?
C5 N4 C3 111.9(5) . . ?
C5 N4 C15 125.0(4) . . ?
C3 N4 C15 122.9(4) . . ?
O5 C5 N4 128.8(5) . . ?
O5 C5 N6 125.4(4) . . ?
N4 C5 N6 105.8(3) . . ?
C5 N6 N2 107.4(3) . . ?
C5 N6 C7 118.0(3) . . ?
N2 N6 C7 112.1(3) . . ?
C11 C7 C8 110.6(3) . . ?
C11 C7 N6 107.7(3) . . ?
C8 C7 N6 102.0(3) . . ?
O1 C8 C9 58.6(2) . . ?
O1 C8 C7 117.9(3) . . ?
C9 C8 C7 111.0(4) . . ?
O1 C9 C8 59.5(2) . . ?
O1 C9 C13 115.6(4) . . ?
C8 C9 C13 121.7(4) . . ?
O1 C9 C1 115.2(3) . . ?
C8 C9 C1 110.3(4) . . ?
C13 C9 C1 120.1(3) . . ?
C11 C10 C1 113.4(3) . . ?
C10 C11 C7 114.3(3) . . ?
F3 C12 F2 107.9(3) . . ?
F3 C12 F1 107.6(3) . . ?
F2 C12 F1 106.3(3) . . ?
F3 C12 C1 113.5(3) . . ?
F2 C12 C1 113.6(4) . . ?
F1 C12 C1 107.5(3) . . ?
O2 C13 O3 125.0(4) . . ?
O2 C13 C9 123.8(4) . . ?
O3 C13 C9 111.1(4) . . ?
C13 O3 C14 115.3(4) . . ?
C20 C15 C16 120.1(6) . . ?
C20 C15 N4 120.5(4) . . ?
C16 C15 N4 119.3(4) . . ?
C17 C16 C15 119.9(4) . . ?
C16 C17 C18 120.6(5) . . ?
C17 C18 C19 118.7(6) . . ?
C20 C19 C18 121.1(4) . . ?
C19 C20 C15 119.7(5) . . ?

loop_
_geom_bond_atom_site_label_1
_geom_bond_atom_site_label_2
_geom_bond_distance
_geom_bond_site_symmetry_2
_geom_bond_publ_flag
O1 C9 1.425(5) . ?
O1 C8 1.438(5) . ?
C1 N2 1.501(5) . ?
C1 C10 1.522(5) . ?
C1 C12 1.533(4) . ?
C1 C9 1.550(7) . ?
N2 C3 1.386(6) . ?
N2 N6 1.451(4) . ?
C3 O4 1.209(5) . ?
C3 N4 1.389(5) . ?
N4 C5 1.384(6) . ?
N4 C15 1.431(7) . ?
C5 O5 1.198(5) . ?
C5 N6 1.408(6) . ?
N6 C7 1.517(5) . ?
C7 C11 1.505(5) . ?
C7 C8 1.511(7) . ?
C8 C9 1.471(5) . ?
C9 C13 1.508(6) . ?
C10 C11 1.326(5) . ?
C12 F3 1.328(4) . ?
C12 F2 1.333(6) . ?
C12 F1 1.338(5) . ?
C13 O2 1.184(6) . ?
C13 O3 1.318(5) . ?
O3 C14 1.460(5) . ?
C15 C20 1.388(6) . ?
C15 C16 1.390(7) . ?
C16 C17 1.377(8) . ?
C17 C18 1.395(7) . ?
C18 C19 1.396(8) . ?
C19 C20 1.370(8) . ?

loop_
_geom_torsion_atom_site_label_1
_geom_torsion_atom_site_label_2
_geom_torsion_atom_site_label_3
_geom_torsion_atom_site_label_4
_geom_torsion
_geom_torsion_site_symmetry_1
_geom_torsion_site_symmetry_2
_geom_torsion_site_symmetry_3
_geom_torsion_site_symmetry_4
_geom_torsion_publ_flag
C10 C1 N2 C3 69.9(4) . . . . ?
C12 C1 N2 C3 -53.3(5) . . . . ?
C9 C1 N2 C3 -173.9(3) . . . . ?
C10 C1 N2 N6 -58.6(4) . . . . ?
C12 C1 N2 N6 178.3(3) . . . . ?
C9 C1 N2 N6 57.6(4) . . . . ?
N6 N2 C3 O4 177.2(3) . . . . ?
C1 N2 C3 O4 47.6(5) . . . . ?
N6 N2 C3 N4 -5.7(3) . . . . ?
C1 N2 C3 N4 -135.2(3) . . . . ?
O4 C3 N4 C5 -173.8(3) . . . . ?
N2 C3 N4 C5 9.1(4) . . . . ?
O4 C3 N4 C15 1.5(6) . . . . ?
N2 C3 N4 C15 -175.6(3) . . . . ?
C3 N4 C5 O5 173.9(4) . . . . ?
C15 N4 C5 O5 -1.2(6) . . . . ?
C3 N4 C5 N6 -8.7(4) . . . . ?
C15 N4 C5 N6 176.2(3) . . . . ?
O5 C5 N6 N2 -177.7(4) . . . . ?
N4 C5 N6 N2 4.7(3) . . . . ?
O5 C5 N6 C7 -50.0(5) . . . . ?
N4 C5 N6 C7 132.5(3) . . . . ?
C3 N2 N6 C5 0.6(3) . . . . ?
C1 N2 N6 C5 136.4(3) . . . . ?
C3 N2 N6 C7 -130.6(4) . . . . ?
C1 N2 N6 C7 5.3(5) . . . . ?
C5 N6 C7 C11 -74.5(4) . . . . ?
N2 N6 C7 C11 51.0(4) . . . . ?
C5 N6 C7 C8 169.0(3) . . . . ?
N2 N6 C7 C8 -65.5(4) . . . . ?
C9 O1 C8 C7 -98.7(4) . . . . ?
C11 C7 C8 O1 9.5(4) . . . . ?
N6 C7 C8 O1 123.8(3) . . . . ?
C11 C7 C8 C9 -55.2(4) . . . . ?
N6 C7 C8 C9 59.2(3) . . . . ?
C8 O1 C9 C13 -113.3(4) . . . . ?
C8 O1 C9 C1 99.7(4) . . . . ?
C7 C8 C9 O1 110.7(4) . . . . ?
O1 C8 C9 C13 103.0(5) . . . . ?
C7 C8 C9 C13 -146.3(4) . . . . ?
O1 C8 C9 C1 -108.0(3) . . . . ?
C7 C8 C9 C1 2.6(4) . . . . ?
N2 C1 C9 O1 -127.8(3) . . . . ?
C10 C1 C9 O1 -13.9(4) . . . . ?
C12 C1 C9 O1 110.9(3) . . . . ?
N2 C1 C9 C8 -62.8(3) . . . . ?
C10 C1 C9 C8 51.1(4) . . . . ?
C12 C1 C9 C8 175.8(3) . . . . ?
N2 C1 C9 C13 86.8(4) . . . . ?
C10 C1 C9 C13 -159.3(3) . . . . ?
C12 C1 C9 C13 -34.6(4) . . . . ?
N2 C1 C10 C11 56.5(5) . . . . ?
C12 C1 C10 C11 -179.8(4) . . . . ?
C9 C1 C10 C11 -55.2(5) . . . . ?
C1 C10 C11 C7 1.8(6) . . . . ?
C8 C7 C11 C10 54.6(5) . . . . ?
N6 C7 C11 C10 -56.1(5) . . . . ?
N2 C1 C12 F3 -43.6(5) . . . . ?
C10 C1 C12 F3 -163.9(4) . . . . ?
C9 C1 C12 F3 72.2(4) . . . . ?
N2 C1 C12 F2 80.3(4) . . . . ?
C10 C1 C12 F2 -40.1(5) . . . . ?
C9 C1 C12 F2 -163.9(3) . . . . ?
N2 C1 C12 F1 -162.4(4) . . . . ?
C10 C1 C12 F1 77.2(5) . . . . ?
C9 C1 C12 F1 -46.6(4) . . . . ?
O1 C9 C13 O2 -38.9(6) . . . . ?
C8 C9 C13 O2 -107.5(5) . . . . ?
C1 C9 C13 O2 106.4(6) . . . . ?
O1 C9 C13 O3 142.7(3) . . . . ?
C8 C9 C13 O3 74.1(5) . . . . ?
C1 C9 C13 O3 -71.9(4) . . . . ?
O2 C13 O3 C14 -3.3(7) . . . . ?
C9 C13 O3 C14 175.0(4) . . . . ?
C5 N4 C15 C20 -60.1(5) . . . . ?
C3 N4 C15 C20 125.2(4) . . . . ?
C5 N4 C15 C16 121.5(4) . . . . ?
C3 N4 C15 C16 -53.1(5) . . . . ?
C20 C15 C16 C17 -1.0(5) . . . . ?
N4 C15 C16 C17 177.3(3) . . . . ?
C15 C16 C17 C18 0.8(5) . . . . ?
C16 C17 C18 C19 -0.5(5) . . . . ?
C17 C18 C19 C20 0.4(5) . . . . ?
C18 C19 C20 C15 -0.7(5) . . . . ?
C16 C15 C20 C19 1.0(5) . . . . ?
N4 C15 C20 C19 -177.3(3) . . . . ?
